data_7707968
loop_
_publ_author_name
'Wang, Wen-Min'
'Wu, Zhi-Lei'
'Cui, Jian-Zhong'

_publ_section_title
;
 Molecular assemblies from linear-shaped Ln<sub>4</sub> clusters to
 Ln<sub>8</sub> clusters using different \b-diketonates: disparate
 magnetocaloric effects and single-molecule magnet behaviours.
;
_journal_issue 37
_journal_name_full 'Dalton transactions (Cambridge, England : 2003)'
_journal_page_first 12931
_journal_page_last 12943
_journal_paper_doi 10.1039/d1dt01344k
_journal_volume 50
_journal_year 2021
_chemical_formula_moiety 'C106 H110 Dy8 N30 O46, 6(C H4 O)'
_chemical_formula_sum 'C112 H134 Dy8 N30 O52'
_chemical_formula_weight 4032.47
_space_group_crystal_system monoclinic
_space_group_IT_number 14
_space_group_name_Hall '-P 2yn'
_space_group_name_H-M_alt 'P 1 21/n 1'
_atom_sites_solution_hydrogens mixed
_audit_creation_date 2021-06-06
_audit_creation_method
;
Olex2 1.2
(compiled 2018.05.29 svn.r3508 for OlexSys, GUI svn.r5506)
;
_audit_update_record
;
2021-06-10 deposited with the CCDC.	2021-08-05 downloaded from the CCDC.
;
_cell_angle_alpha 90
_cell_angle_beta 93.5526(18)
_cell_angle_gamma 90
_cell_formula_units_Z 2
_cell_length_a 14.4129(12)
_cell_length_b 16.7883(14)
_cell_length_c 43.787(3)
_cell_measurement_reflns_used 9773
_cell_measurement_temperature 293(2)
_cell_measurement_theta_max 26.30
_cell_measurement_theta_min 2.38
_cell_volume 10574.7(14)
_computing_cell_refinement 'SAINT v8.37A (Bruker, 2015)'
_computing_data_collection 'SAINT v8.37A (Bruker, 2015)'
_computing_data_reduction 'SAINT v8.37A (Bruker, 2015)'
_computing_molecular_graphics 'Olex2 (Dolomanov et al., 2009)'
_computing_publication_material 'Olex2 (Dolomanov et al., 2009)'
_computing_structure_refinement 'XL (Sheldrick, 2008)'
_computing_structure_solution 'SHELXS-97 (Sheldrick, 1990)'
_diffrn_ambient_temperature 293(2)
_diffrn_measured_fraction_theta_full 0.995
_diffrn_measured_fraction_theta_max 0.995
_diffrn_measurement_device_type 'Bruker APEX-II CCD'
_diffrn_measurement_method '\f and \w scans'
_diffrn_radiation_type MoK\a
_diffrn_radiation_wavelength 0.71073
_diffrn_reflns_av_R_equivalents 0.0419
_diffrn_reflns_av_unetI/netI 0.0444
_diffrn_reflns_Laue_measured_fraction_full 0.995
_diffrn_reflns_Laue_measured_fraction_max 0.995
_diffrn_reflns_limit_h_max 17
_diffrn_reflns_limit_h_min -17
_diffrn_reflns_limit_k_max 20
_diffrn_reflns_limit_k_min -20
_diffrn_reflns_limit_l_max 50
_diffrn_reflns_limit_l_min -52
_diffrn_reflns_number 71080
_diffrn_reflns_point_group_measured_fraction_full 0.995
_diffrn_reflns_point_group_measured_fraction_max 0.995
_diffrn_reflns_theta_full 25.242
_diffrn_reflns_theta_max 25.350
_diffrn_reflns_theta_min 2.224
_diffrn_standards_number 0
_exptl_absorpt_coefficient_mu 2.851
_exptl_absorpt_correction_T_max 0.7454
_exptl_absorpt_correction_T_min 0.5407
_exptl_absorpt_correction_type multi-scan
_exptl_absorpt_process_details
;
SADABS-2016/2 (Bruker,2016/2) was used for absorption correction.
wR2(int) was 0.0925 before and 0.0620 after correction.
The Ratio of minimum to maximum transmission is 0.7254.
The \l/2 correction factor is Not present.
;
_exptl_crystal_colour yellow
_exptl_crystal_density_diffrn 1.266
_exptl_crystal_description block
_exptl_crystal_F_000 3848
_exptl_crystal_size_max 0.26
_exptl_crystal_size_mid 0.21
_exptl_crystal_size_min 0.14
_refine_diff_density_max 2.003
_refine_diff_density_min -1.158
_refine_diff_density_rms 0.168
_refine_ls_extinction_method none
_refine_ls_goodness_of_fit_ref 1.028
_refine_ls_hydrogen_treatment mixed
_refine_ls_matrix_type full
_refine_ls_number_parameters 916
_refine_ls_number_reflns 19282
_refine_ls_number_restraints 50
_refine_ls_restrained_S_all 1.031
_refine_ls_R_factor_all 0.0808
_refine_ls_R_factor_gt 0.0683
_refine_ls_shift/su_max 0.001
_refine_ls_shift/su_mean 0.000
_refine_ls_structure_factor_coef Fsqd
_refine_ls_weighting_details 'w=1/[\s^2^(Fo^2^)+(0.0589P)^2^+180.6571P] where P=(Fo^2^+2Fc^2^)/3'
_refine_ls_weighting_scheme calc
_refine_ls_wR_factor_gt 0.1754
_refine_ls_wR_factor_ref 0.1825
_reflns_Friedel_coverage 0.000
_reflns_number_gt 15611
_reflns_number_total 19282
_reflns_threshold_expression 'I > 2\s(I)'
_cod_data_source_file d1dt01344k2.cif
_cod_data_source_block 5
_cod_depositor_comments 'Adding full bibliography for 7707966--7707970.cif.'
_cod_original_cell_volume 10574.7(15)
_cod_database_code 7707968
_shelx_shelxl_version_number 2018/3
_shelx_space_group_comment
;
The symmetry employed for this shelxl refinement is uniquely defined
by the following loop, which should always be used as a source of
symmetry information in preference to the above space-group names.
They are only intended as comments.
;
_shelx_estimated_absorpt_t_max 0.691
_shelx_estimated_absorpt_t_min 0.524
_olex2_refinement_description
;
1. Fixed Uiso
 At 1.2 times of:
  All C(H) groups, All N(H) groups
 At 1.5 times of:
  All C(H,H,H) groups, All O(H) groups
2. Restrained distances
 O21-H21
 0.85 with sigma of 0.01
 O23-H23
 0.85 with sigma of 0.01
 O22-H22
 0.85 with sigma of 0.01
 H25A-H22
 2.2 with sigma of 0.02
 H8-H30B
 2.2 with sigma of 0.02
 C54-H24A
 1.89 with sigma of 0.02
 C54-O24
 1.45 with sigma of 0.02
 C51-H21
 1.919016 with sigma of 0.02
 Dy1-H21
 3.036668 with sigma of 0.02
 C53-H23
 1.856467 with sigma of 0.02
 Dy4-H23
 3.035946 with sigma of 0.02
 C52-H22
 1.861505 with sigma of 0.02
 Dy4-H22
 2.984452 with sigma of 0.02
3. Rigid bond restraints
 C52, O22
 with sigma for 1-2 distances of 0.01 and sigma for 1-3 distances of 0.02
4. Uiso/Uaniso restraints and constraints
Uanis(C54) \\sim Ueq: with sigma of 0.01 and sigma for terminal atoms of 0.02
Uanis(C20) \\sim Ueq, Uanis(N6) \\sim Ueq, Uanis(O8) \\sim Ueq: with sigma of
0.01 and sigma for terminal atoms of 0.02
Uanis(C52) \\sim Ueq: with sigma of 0.01 and sigma for terminal atoms of 0.02
Uanis(C55) \\sim Ueq: with sigma of 0.01 and sigma for terminal atoms of 0.02
5.a Aromatic/amide H refined with riding coordinates:
 N8(H8), C45(H45), C23(H23A), C43(H43), N2(H2), C24(H24), C47(H47), C25(H25),
 C44(H44), N5(H5), C3(H3), C33(H33), C14(H14), C37(H37), C27(H27), C17(H17),
 C2(H2A), C7(H7), C12(H12A), C34(H34), C35(H35), C13(H13), C4(H4A)
5.b Tetrahedral OH refined with riding coordinates:
 O12(H12), O16(H16)
5.c Idealised Me refined as rotating group:
 C50(H50A,H50B,H50C), C30(H30A,H30B,H30C), C51(H51A,H51B,H51C), C40(H40A,H40B,
 H40C), C53(H53A,H53B,H53C), C20(H20A,H20B,H20C), C54(H54A,H54B,H54C), C55(H55A,
 H55B,H55C), C10(H10A,H10B,H10C), C52(H52A,H52B,H52C)
5.d Idealised tetrahedral OH refined as rotating group:
 O20(H20), O4(H4), O24(H24A), O8(H8A), O25(H25A)
;
_olex2_submission_special_instructions 'No special instructions were received'

loop_
_space_group_symop_operation_xyz
'x, y, z'
'-x+1/2, y+1/2, -z+1/2'
'-x, -y, -z'
'x-1/2, -y-1/2, z-1/2'

loop_
_atom_site_label
_atom_site_type_symbol
_atom_site_fract_x
_atom_site_fract_y
_atom_site_fract_z
_atom_site_U_iso_or_equiv
_atom_site_adp_type
_atom_site_occupancy
_atom_site_site_symmetry_order
_atom_site_calc_flag
_atom_site_refinement_flags_posn
_atom_site_refinement_flags_adp
_atom_site_refinement_flags_occupancy
_atom_site_disorder_assembly
_atom_site_disorder_group
Dy2 Dy 0.01474(3) 0.30856(3) 0.40886(2) 0.04202(13) Uani 1 1 d . . . . .
Dy1 Dy -0.01351(3) 0.40489(3) 0.47938(2) 0.04501(14) Uani 1 1 d D . . . .
Dy3 Dy 0.17856(3) 0.21513(3) 0.35384(2) 0.04570(14) Uani 1 1 d . . . . .
Dy4 Dy 0.40859(3) 0.16261(4) 0.34102(2) 0.05002(15) Uani 1 1 d D . . . .
O2 O -0.0245(5) 0.4616(5) 0.52714(15) 0.0460(17) Uani 1 1 d . . . . .
O3 O 0.0422(5) 0.2815(5) 0.46293(15) 0.0482(18) Uani 1 1 d . . . . .
O18 O 0.3234(4) 0.2149(4) 0.37975(16) 0.0443(16) Uani 1 1 d . . . . .
O10 O -0.1050(5) 0.3454(5) 0.43802(16) 0.0465(17) Uani 1 1 d . . . . .
O11 O 0.0254(4) 0.2399(4) 0.36381(14) 0.0420(16) Uani 1 1 d . . . . .
O14 O 0.1606(5) 0.3385(5) 0.33465(16) 0.058(2) Uani 1 1 d . . . . .
O21 O 0.1458(5) 0.4104(5) 0.50148(16) 0.0522(19) Uani 1 1 d D . . . .
H21 H 0.180(3) 0.452(2) 0.5027(19) 0.078 Uiso 1 1 d DR . . . .
O1 O -0.0649(5) 0.5785(5) 0.56480(15) 0.0476(18) Uani 1 1 d . . . . .
O9 O -0.1664(5) 0.4410(5) 0.47939(17) 0.059(2) Uani 1 1 d . . . . .
O15 O -0.0187(5) 0.4098(5) 0.37424(15) 0.0468(17) Uani 1 1 d . . . . .
O6 O 0.2616(5) 0.1080(5) 0.33661(17) 0.0506(18) Uani 1 1 d . . . . .
O19 O 0.5606(5) 0.1068(6) 0.34052(19) 0.069(3) Uani 1 1 d . . . . .
O5 O 0.1226(6) 0.0939(5) 0.37071(17) 0.058(2) Uani 1 1 d . . . . .
O23 O 0.4135(6) 0.0403(5) 0.3724(2) 0.067(2) Uani 1 1 d D . . . .
H23 H 0.450(7) 0.001(4) 0.3697(19) 0.100 Uiso 1 1 d DR . . . .
O7 O 0.4708(5) 0.1798(6) 0.29125(18) 0.061(2) Uani 1 1 d . . . . .
O22 O 0.4868(6) 0.2896(5) 0.3402(2) 0.064(2) Uani 1 1 d D U . . .
H22 H 0.469(6) 0.333(2) 0.348(3) 0.096 Uiso 1 1 d DR . . . .
N8 N -0.1327(6) 0.2334(6) 0.3527(2) 0.053(2) Uani 1 1 d . . . . .
H8 H -0.180624 0.220066 0.341107 0.063 Uiso 1 1 calc DR . . . .
N7 N -0.1380(6) 0.2719(6) 0.3806(2) 0.052(2) Uani 1 1 d . . . . .
O20 O 0.8511(6) 0.0397(7) 0.3787(2) 0.080(3) Uani 1 1 d . . . . .
H20 H 0.868972 0.047267 0.361502 0.120 Uiso 1 1 calc GR . . . .
O4 O 0.0048(6) 0.0892(5) 0.40961(17) 0.056(2) Uani 1 1 d . . . . .
H4 H 0.009861 0.100252 0.391551 0.084 Uiso 1 1 calc GR . . . .
N3 N 0.0124(6) 0.1577(5) 0.4270(2) 0.045(2) Uani 1 1 d . . . . .
N15 N 0.7677(6) 0.0795(6) 0.3816(2) 0.058(3) Uani 1 1 d . . . . .
C21 C -0.1957(7) 0.3644(6) 0.4336(2) 0.038(2) Uani 1 1 d . . . . .
O12 O 0.0688(7) 0.1473(7) 0.2807(2) 0.089(3) Uani 1 1 d . . . . .
H12 H 0.070572 0.098474 0.281435 0.133 Uiso 1 1 calc R . . . .
N9 N 0.0539(7) 0.1774(6) 0.3099(2) 0.056(2) Uani 1 1 d . . . . .
N14 N 0.5997(6) 0.1438(6) 0.3894(2) 0.055(2) Uani 1 1 d . . . . .
N10 N 0.0579(6) 0.4590(6) 0.3265(2) 0.058(3) Uani 1 1 d . . . . .
C45 C 0.4213(9) 0.2962(9) 0.4527(3) 0.068(4) Uani 1 1 d . . . . .
H45 H 0.477697 0.300061 0.464128 0.082 Uiso 1 1 calc R . . . .
N11 N -0.0218(8) 0.4978(7) 0.3342(2) 0.068(3) Uani 1 1 d . . . . .
C23 C -0.3188(8) 0.4391(8) 0.4548(3) 0.063(3) Uani 1 1 d . . . . .
H23A H -0.341242 0.473770 0.469143 0.075 Uiso 1 1 calc R . . . .
C43 C 0.2607(8) 0.3285(9) 0.4458(3) 0.067(4) Uani 1 1 d . . . . .
H43 H 0.210136 0.356166 0.452657 0.081 Uiso 1 1 calc R . . . .
C42 C 0.2511(7) 0.2864(7) 0.4182(2) 0.048(3) Uani 1 1 d . . . . .
N12 N -0.2126(9) 0.4981(10) 0.3470(4) 0.103(5) Uani 1 1 d . . . . .
N2 N -0.0346(9) 0.2156(7) 0.5003(2) 0.074(3) Uani 1 1 d . . . . .
H2 H -0.052131 0.172383 0.508812 0.089 Uiso 1 1 calc R . . . .
C1 C -0.0918(8) 0.5025(7) 0.5708(3) 0.054(3) Uani 1 1 d . . . . .
C49 C 0.7089(8) 0.0649(8) 0.3606(3) 0.057(3) Uani 1 1 d . . . . .
C24 C -0.3799(8) 0.4100(10) 0.4303(3) 0.080(5) Uani 1 1 d . . . . .
H24 H -0.442377 0.424383 0.429363 0.096 Uiso 1 1 calc R . . . .
C48 C 0.6160(8) 0.1072(8) 0.3628(3) 0.057(3) Uani 1 1 d . . . . .
C50 C 0.7163(10) 0.0079(11) 0.3341(4) 0.096(6) Uani 1 1 d . . . . .
H50A H 0.736489 0.036328 0.316712 0.143 Uiso 1 1 calc GR . . . .
H50B H 0.656639 -0.015661 0.329094 0.143 Uiso 1 1 calc GR . . . .
H50C H 0.760450 -0.033100 0.339811 0.143 Uiso 1 1 calc GR . . . .
C47 C 0.5008(7) 0.2160(8) 0.4165(3) 0.058(3) Uani 1 1 d . . . . .
H47 H 0.550762 0.217389 0.431039 0.070 Uiso 1 1 calc R . . . .
C32 C 0.2843(7) 0.3188(9) 0.3041(2) 0.058(3) Uani 1 1 d . . . . .
C29 C -0.0308(8) 0.1849(8) 0.3156(2) 0.052(3) Uani 1 1 d . . . . .
N4 N 0.3912(7) 0.0433(7) 0.3041(2) 0.068(3) Uani 1 1 d . . . . .
C25 C -0.3477(7) 0.3617(8) 0.4085(3) 0.060(3) Uani 1 1 d . . . . .
H25 H -0.387684 0.343685 0.392536 0.072 Uiso 1 1 calc R . . . .
C30 C -0.1116(9) 0.1590(12) 0.2949(3) 0.100(6) Uani 1 1 d . . . . .
H30A H -0.141896 0.204982 0.285884 0.150 Uiso 1 1 calc GR . . . .
H30B H -0.154687 0.129899 0.306490 0.150 Uiso 1 1 calc DGR . . . .
H30C H -0.089959 0.125508 0.279057 0.150 Uiso 1 1 calc GR . . . .
O17 O 0.1706(4) 0.2773(4) 0.40095(15) 0.0421(16) Uani 1 1 d . . . . .
C38 C -0.0550(8) 0.4665(8) 0.3585(2) 0.054(3) Uani 1 1 d . . . . .
N13 N 0.5130(6) 0.1787(7) 0.3906(2) 0.057(3) Uani 1 1 d . . . . .
C9 C 0.0016(11) 0.1459(9) 0.4562(3) 0.074(4) Uani 1 1 d . . . . .
C51 C 0.1828(10) 0.3539(8) 0.5243(3) 0.067(4) Uani 1 1 d D . . . .
H51A H 0.181007 0.301206 0.515718 0.101 Uiso 1 1 calc GR . . . .
H51B H 0.146067 0.355434 0.541796 0.101 Uiso 1 1 calc GR . . . .
H51C H 0.245953 0.367724 0.530314 0.101 Uiso 1 1 calc GR . . . .
O24 O -0.3223(8) 0.1130(10) 0.4479(3) 0.126(5) Uani 1 1 d D . . . .
H24A H -0.311343 0.065497 0.450577 0.188 Uiso 1 1 calc DGR . . . .
C44 C 0.3456(9) 0.3295(9) 0.4631(3) 0.073(4) Uani 1 1 d . . . . .
H44 H 0.349195 0.353876 0.482216 0.087 Uiso 1 1 calc R . . . .
C22 C -0.2282(7) 0.4166(7) 0.4572(2) 0.051(3) Uani 1 1 d . . . . .
N6 N 0.5469(10) 0.0835(9) 0.2302(3) 0.097(4) Uani 1 1 d . U . . .
N5 N 0.4523(7) 0.0480(8) 0.2804(2) 0.073(4) Uani 1 1 d . . . . .
H5 H 0.462372 0.007976 0.268809 0.088 Uiso 1 1 calc R . . . .
C26 C -0.2539(9) 0.3391(7) 0.4102(3) 0.055(3) Uani 1 1 d . . . . .
C3 C -0.1644(13) 0.4069(9) 0.6045(3) 0.092(5) Uani 1 1 d . . . . .
H3 H -0.196196 0.394807 0.621774 0.110 Uiso 1 1 calc R . . . .
C31 C 0.2111(8) 0.3685(8) 0.3129(2) 0.057(3) Uani 1 1 d . . . . .
C46 C 0.4165(8) 0.2546(8) 0.4242(3) 0.057(3) Uani 1 1 d . . . . .
C33 C 0.3366(9) 0.3459(10) 0.2810(3) 0.074(4) Uani 1 1 d . . . . .
H33 H 0.383608 0.313753 0.274190 0.089 Uiso 1 1 calc R . . . .
C18 C 0.4954(8) 0.1209(9) 0.2767(3) 0.065(4) Uani 1 1 d . . . . .
C8 C 0.0040(9) 0.2182(8) 0.4739(3) 0.061(3) Uani 1 1 d . . . . .
C14 C 0.2252(10) -0.1032(9) 0.3262(4) 0.088(5) Uani 1 1 d . . . . .
H14 H 0.248230 -0.147086 0.316167 0.106 Uiso 1 1 calc R . . . .
C28 C -0.0479(7) 0.2197(7) 0.3458(2) 0.047(3) Uani 1 1 d . . . . .
C37 C 0.1123(9) 0.4858(9) 0.3057(3) 0.069(4) Uani 1 1 d . . . . .
H37 H 0.098060 0.533494 0.295662 0.083 Uiso 1 1 calc R . . . .
C27 C -0.2226(7) 0.2927(8) 0.3856(3) 0.054(3) Uani 1 1 d . . . . .
H27 H -0.268499 0.275158 0.371276 0.065 Uiso 1 1 calc R . . . .
C40 C -0.1447(10) 0.5392(10) 0.3987(3) 0.077(4) Uani 1 1 d . . . . .
H40A H -0.199118 0.572051 0.399293 0.115 Uiso 1 1 calc GR . . . .
H40B H -0.090260 0.571097 0.403157 0.115 Uiso 1 1 calc GR . . . .
H40C H -0.147328 0.497667 0.413726 0.115 Uiso 1 1 calc GR . . . .
C6 C -0.0697(8) 0.4427(8) 0.5517(2) 0.054(3) Uani 1 1 d . . . . .
C11 C 0.1504(9) 0.0257(8) 0.3573(3) 0.066(4) Uani 1 1 d . . . . .
C17 C 0.3406(9) -0.0178(9) 0.3033(3) 0.073(4) Uani 1 1 d . . . . .
H17 H 0.352830 -0.057534 0.289330 0.088 Uiso 1 1 calc R . . . .
C15 C 0.2641(9) -0.0304(9) 0.3230(4) 0.076(4) Uani 1 1 d . . . . .
C5 C -0.0936(10) 0.3627(8) 0.5587(3) 0.067(4) Uani 1 1 d . . . . .
C16 C 0.2279(8) 0.0374(8) 0.3383(3) 0.058(3) Uani 1 1 d . . . . .
C39 C -0.1409(10) 0.5039(9) 0.3684(3) 0.068(4) Uani 1 1 d . . . . .
N1 N -0.0441(8) 0.2953(6) 0.5137(2) 0.062(3) Uani 1 1 d . . . . .
C19 C 0.5642(10) 0.1265(10) 0.2540(3) 0.083(5) Uani 1 1 d . . . . .
C2 C -0.1394(9) 0.4868(9) 0.5980(3) 0.072(4) Uani 1 1 d . . . . .
H2A H -0.153712 0.528040 0.611095 0.086 Uiso 1 1 calc R . . . .
C7 C -0.0759(11) 0.2952(10) 0.5399(3) 0.081(4) Uani 1 1 d . . . . .
H7 H -0.089490 0.245547 0.547930 0.098 Uiso 1 1 calc R . . . .
C36 C 0.1924(8) 0.4422(8) 0.2984(3) 0.059(3) Uani 1 1 d . . . . .
O13 O 0.2948(6) 0.2480(6) 0.31817(18) 0.063(2) Uani 1 1 d . . . . .
C12 C 0.1165(11) -0.0496(9) 0.3612(4) 0.089(5) Uani 1 1 d . . . . .
H12A H 0.070840 -0.058690 0.374893 0.106 Uiso 1 1 calc R . . . .
C41 C 0.3357(9) 0.2518(7) 0.4070(2) 0.055(3) Uani 1 1 d . . . . .
C34 C 0.3203(10) 0.4232(10) 0.2669(3) 0.080(4) Uani 1 1 d . . . . .
H34 H 0.360342 0.442833 0.252850 0.095 Uiso 1 1 calc R . . . .
O16 O -0.2908(10) 0.5339(9) 0.3555(4) 0.138(5) Uani 1 1 d . . . . .
H16 H -0.336146 0.507228 0.349631 0.207 Uiso 1 1 calc R . . . .
C35 C 0.2459(11) 0.4662(8) 0.2746(3) 0.077(4) Uani 1 1 d . . . . .
H35 H 0.230155 0.512497 0.263859 0.093 Uiso 1 1 calc R . . . .
C13 C 0.1502(13) -0.1117(11) 0.3447(6) 0.124(8) Uani 1 1 d . . . . .
H13 H 0.121995 -0.161321 0.345829 0.149 Uiso 1 1 calc R . . . .
C53 C 0.3716(10) 0.0288(10) 0.4000(3) 0.082(4) Uani 1 1 d D . . . .
H53A H 0.341798 -0.022382 0.399781 0.124 Uiso 1 1 calc GR . . . .
H53B H 0.326168 0.069697 0.402474 0.124 Uiso 1 1 calc GR . . . .
H53C H 0.418060 0.031065 0.416639 0.124 Uiso 1 1 calc GR . . . .
C20 C 0.6446(13) 0.1857(13) 0.2585(5) 0.127(7) Uani 1 1 d . U . . .
H20A H 0.697620 0.159240 0.268266 0.191 Uiso 1 1 calc GR . . . .
H20B H 0.626325 0.228934 0.271190 0.191 Uiso 1 1 calc GR . . . .
H20C H 0.660282 0.205924 0.239027 0.191 Uiso 1 1 calc GR . . . .
C4 C -0.1408(13) 0.3493(10) 0.5852(3) 0.093(6) Uani 1 1 d . . . . .
H4A H -0.156949 0.297126 0.589659 0.112 Uiso 1 1 calc R . . . .
O8 O 0.6193(9) 0.0888(11) 0.2106(3) 0.138(6) Uani 1 1 d . U . . .
H8A H 0.600020 0.108841 0.194398 0.207 Uiso 1 1 calc GR . . . .
O25 O 0.4489(10) 0.4263(14) 0.3634(5) 0.185(8) Uani 1 1 d . . . . .
H25A H 0.474735 0.462684 0.354750 0.277 Uiso 1 1 calc DGR . . . .
C54 C -0.2395(17) 0.1606(13) 0.4585(7) 0.178(11) Uani 1 1 d D U . . .
H54A H -0.185402 0.139700 0.449526 0.268 Uiso 1 1 calc GR . . . .
H54B H -0.231094 0.157625 0.480363 0.268 Uiso 1 1 calc GR . . . .
H54C H -0.248487 0.215077 0.452369 0.268 Uiso 1 1 calc GR . . . .
C55 C 0.3633(18) 0.4553(17) 0.3750(7) 0.165(10) Uani 1 1 d . U . . .
H55A H 0.324689 0.477621 0.358526 0.247 Uiso 1 1 calc GR . . . .
H55B H 0.377268 0.495599 0.390191 0.247 Uiso 1 1 calc GR . . . .
H55C H 0.331185 0.412067 0.384066 0.247 Uiso 1 1 calc GR . . . .
C10 C -0.0185(17) 0.0703(9) 0.4691(4) 0.121(8) Uani 1 1 d . . . . .
H10A H -0.080246 0.054256 0.462284 0.181 Uiso 1 1 calc GR . . . .
H10B H -0.014055 0.074248 0.491023 0.181 Uiso 1 1 calc GR . . . .
H10C H 0.025355 0.031627 0.462722 0.181 Uiso 1 1 calc GR . . . .
C52 C 0.5701(16) 0.3166(17) 0.3234(6) 0.169(10) Uani 1 1 d D U . . .
H52A H 0.549546 0.349563 0.306408 0.253 Uiso 1 1 calc GR . . . .
H52B H 0.601991 0.270852 0.316090 0.253 Uiso 1 1 calc GR . . . .
H52C H 0.611464 0.346376 0.337107 0.253 Uiso 1 1 calc GR . . . .

loop_
_atom_site_aniso_label
_atom_site_aniso_U_11
_atom_site_aniso_U_22
_atom_site_aniso_U_33
_atom_site_aniso_U_23
_atom_site_aniso_U_13
_atom_site_aniso_U_12
Dy2 0.0400(3) 0.0575(3) 0.0292(2) 0.0012(2) 0.00762(18) 0.0024(2)
Dy1 0.0449(3) 0.0642(3) 0.0268(2) 0.0014(2) 0.00938(19) 0.0044(2)
Dy3 0.0416(3) 0.0622(3) 0.0340(3) -0.0028(2) 0.0085(2) 0.0005(2)
Dy4 0.0412(3) 0.0692(4) 0.0404(3) -0.0144(2) 0.0082(2) -0.0003(2)
O2 0.046(4) 0.063(5) 0.029(3) 0.002(3) 0.008(3) 0.001(3)
O3 0.053(4) 0.061(5) 0.031(4) -0.005(3) 0.009(3) 0.009(4)
O18 0.035(3) 0.058(5) 0.041(4) -0.008(3) 0.008(3) 0.001(3)
O10 0.040(4) 0.063(5) 0.038(4) 0.006(3) 0.016(3) 0.004(3)
O11 0.036(3) 0.060(5) 0.030(3) -0.009(3) 0.009(3) -0.001(3)
O14 0.046(4) 0.092(6) 0.038(4) 0.019(4) 0.015(3) -0.010(4)
O21 0.051(4) 0.072(5) 0.034(4) -0.003(4) 0.001(3) 0.010(4)
O1 0.043(4) 0.068(5) 0.033(4) 0.000(3) 0.012(3) -0.004(3)
O9 0.048(4) 0.091(6) 0.039(4) -0.021(4) 0.009(3) 0.008(4)
O15 0.048(4) 0.058(5) 0.035(4) 0.002(3) 0.008(3) -0.007(3)
O6 0.043(4) 0.060(5) 0.050(4) -0.005(4) 0.015(3) -0.007(4)
O19 0.038(4) 0.111(8) 0.058(5) -0.026(5) 0.005(4) 0.008(4)
O5 0.065(5) 0.068(5) 0.044(4) 0.001(4) 0.012(4) -0.012(4)
O23 0.066(6) 0.057(5) 0.077(6) -0.005(5) 0.009(5) -0.005(4)
O7 0.049(4) 0.091(6) 0.046(4) -0.017(4) 0.013(4) -0.008(4)
O22 0.062(5) 0.064(5) 0.066(6) -0.009(4) 0.013(4) -0.012(4)
N8 0.037(5) 0.074(7) 0.047(5) -0.014(5) 0.002(4) -0.001(4)
N7 0.036(5) 0.084(7) 0.035(5) 0.001(5) 0.002(4) 0.000(4)
O20 0.049(5) 0.090(7) 0.102(8) -0.019(6) 0.019(5) 0.020(5)
O4 0.063(5) 0.064(5) 0.043(4) -0.004(4) 0.016(4) 0.000(4)
N3 0.048(5) 0.047(5) 0.042(5) -0.003(4) 0.011(4) 0.001(4)
N15 0.044(5) 0.075(7) 0.055(6) -0.004(5) 0.004(4) 0.009(5)
C21 0.039(5) 0.031(5) 0.046(6) 0.009(4) 0.020(4) 0.004(4)
O12 0.087(7) 0.119(9) 0.060(6) -0.040(6) -0.001(5) 0.009(6)
N9 0.063(6) 0.075(7) 0.030(5) -0.010(4) 0.008(4) -0.006(5)
N14 0.046(5) 0.073(7) 0.048(5) -0.019(5) 0.007(4) 0.012(5)
N10 0.049(5) 0.079(7) 0.047(5) 0.019(5) 0.009(4) 0.009(5)
C45 0.053(7) 0.108(11) 0.043(6) -0.027(7) 0.001(5) -0.005(7)
N11 0.082(7) 0.083(8) 0.044(6) 0.027(5) 0.024(5) 0.040(6)
C23 0.058(7) 0.088(9) 0.045(6) -0.014(6) 0.021(5) 0.008(7)
C43 0.047(6) 0.118(11) 0.038(6) -0.032(7) 0.009(5) 0.019(7)
C42 0.047(6) 0.062(7) 0.034(5) -0.007(5) 0.001(4) 0.005(5)
N12 0.063(8) 0.128(13) 0.117(12) 0.018(10) 0.004(8) 0.029(8)
N2 0.128(10) 0.063(7) 0.036(5) 0.000(5) 0.037(6) -0.002(7)
C1 0.053(6) 0.059(7) 0.053(7) -0.006(6) 0.022(5) -0.010(5)
C49 0.044(6) 0.071(8) 0.058(7) -0.008(6) 0.008(5) 0.012(6)
C24 0.034(6) 0.141(14) 0.066(8) -0.024(9) 0.001(6) 0.012(7)
C48 0.042(6) 0.074(8) 0.054(7) -0.009(6) 0.006(5) 0.004(6)
C50 0.065(9) 0.134(15) 0.089(11) -0.060(11) 0.015(8) 0.010(9)
C47 0.035(5) 0.099(10) 0.041(6) -0.030(6) 0.006(4) -0.003(6)
C32 0.039(6) 0.106(11) 0.029(5) 0.002(6) 0.006(4) 0.000(6)
C29 0.046(6) 0.077(8) 0.034(6) -0.006(5) 0.008(5) -0.012(6)
N4 0.050(6) 0.092(8) 0.062(7) -0.036(6) 0.012(5) -0.008(6)
C25 0.027(5) 0.086(9) 0.067(8) -0.009(7) -0.002(5) 0.001(5)
C30 0.042(7) 0.190(19) 0.066(9) -0.046(11) -0.003(6) -0.012(9)
O17 0.033(3) 0.058(4) 0.035(4) -0.007(3) 0.003(3) 0.004(3)
C38 0.060(7) 0.073(8) 0.031(5) 0.008(5) 0.014(5) 0.013(6)
N13 0.038(5) 0.083(7) 0.051(6) -0.019(5) 0.006(4) -0.002(5)
C9 0.106(11) 0.075(9) 0.042(7) 0.002(6) 0.027(7) 0.016(8)
C51 0.084(9) 0.074(9) 0.043(7) 0.008(6) -0.004(6) 0.017(7)
O24 0.075(7) 0.230(17) 0.071(7) -0.008(10) -0.001(6) 0.014(9)
C44 0.050(7) 0.101(11) 0.067(8) -0.031(8) 0.003(6) -0.005(7)
C22 0.039(6) 0.070(8) 0.044(6) -0.005(5) 0.007(5) -0.001(5)
N6 0.097(7) 0.118(8) 0.081(7) -0.032(6) 0.047(6) -0.020(6)
N5 0.057(6) 0.114(10) 0.051(6) -0.049(6) 0.020(5) -0.019(6)
C26 0.065(7) 0.054(7) 0.048(7) 0.012(5) 0.014(6) 0.013(6)
C3 0.141(15) 0.079(10) 0.062(9) -0.013(8) 0.058(10) -0.034(10)
C31 0.053(7) 0.083(9) 0.033(6) 0.004(6) 0.001(5) 0.004(6)
C46 0.045(6) 0.072(8) 0.054(7) -0.027(6) 0.007(5) 0.002(6)
C33 0.060(8) 0.109(12) 0.056(8) 0.010(8) 0.026(6) 0.010(8)
C18 0.035(6) 0.104(11) 0.054(7) -0.031(7) -0.001(5) 0.005(6)
C8 0.080(8) 0.055(7) 0.050(7) 0.022(6) 0.022(6) 0.012(6)
C14 0.072(9) 0.058(9) 0.137(15) -0.047(9) 0.024(9) -0.008(7)
C28 0.033(5) 0.068(7) 0.041(6) 0.002(5) 0.006(4) 0.003(5)
C37 0.064(8) 0.085(10) 0.061(8) 0.032(7) 0.021(6) 0.009(7)
C27 0.040(6) 0.073(8) 0.051(7) -0.004(6) 0.000(5) -0.001(5)
C40 0.067(8) 0.109(12) 0.056(8) 0.000(8) 0.009(6) 0.023(8)
C6 0.054(6) 0.090(9) 0.018(5) -0.003(5) 0.005(4) 0.001(6)
C11 0.071(8) 0.051(7) 0.080(9) -0.006(6) 0.041(7) 0.009(6)
C17 0.058(8) 0.083(10) 0.079(9) -0.040(8) 0.016(7) -0.003(7)
C15 0.060(8) 0.083(10) 0.088(10) -0.024(8) 0.037(7) -0.002(7)
C5 0.096(10) 0.069(8) 0.040(6) -0.011(6) 0.035(6) -0.021(7)
C16 0.059(7) 0.068(8) 0.046(6) -0.011(6) 0.010(5) -0.003(6)
C39 0.077(9) 0.088(10) 0.039(6) 0.024(6) 0.006(6) 0.024(7)
N1 0.084(7) 0.065(7) 0.040(5) 0.010(5) 0.022(5) -0.001(5)
C19 0.070(8) 0.122(13) 0.060(8) -0.057(9) 0.024(7) -0.033(8)
C2 0.076(9) 0.093(10) 0.051(7) -0.020(7) 0.037(7) -0.019(8)
C7 0.108(12) 0.091(11) 0.048(8) -0.008(7) 0.031(8) -0.015(9)
C36 0.058(7) 0.060(8) 0.060(7) 0.010(6) 0.015(6) 0.002(6)
O13 0.059(5) 0.082(6) 0.049(5) 0.012(4) 0.023(4) 0.011(4)
C12 0.072(9) 0.070(10) 0.125(14) -0.033(9) 0.018(9) -0.016(8)
C41 0.088(9) 0.048(6) 0.031(5) -0.006(5) 0.025(6) 0.012(6)
C34 0.080(10) 0.095(11) 0.067(9) 0.018(8) 0.027(7) 0.008(8)
O16 0.100(10) 0.143(13) 0.174(15) 0.020(11) 0.021(9) 0.027(9)
C35 0.102(11) 0.057(8) 0.076(9) 0.018(7) 0.025(8) 0.024(8)
C13 0.106(14) 0.070(11) 0.20(2) -0.049(13) 0.058(15) -0.042(10)
C53 0.077(10) 0.084(11) 0.086(11) -0.006(9) 0.004(8) 0.016(8)
C20 0.089(10) 0.168(15) 0.130(13) -0.073(12) 0.050(10) -0.036(10)
C4 0.145(15) 0.087(11) 0.052(8) 0.003(8) 0.051(9) -0.038(10)
O8 0.122(9) 0.180(12) 0.121(9) -0.070(9) 0.078(8) -0.070(9)
O25 0.080(10) 0.26(2) 0.22(2) 0.019(17) 0.013(11) 0.003(12)
C54 0.182(18) 0.144(16) 0.204(19) 0.031(15) -0.030(15) -0.033(14)
C55 0.146(16) 0.160(17) 0.188(18) -0.012(15) 0.014(14) -0.012(14)
C10 0.23(2) 0.053(9) 0.084(12) -0.002(8) 0.058(14) -0.002(12)
C52 0.126(14) 0.179(18) 0.209(18) -0.019(15) 0.063(13) -0.034(13)

loop_
_atom_type_symbol
_atom_type_description
_atom_type_scat_dispersion_real
_atom_type_scat_dispersion_imag
_atom_type_scat_source
C C 0.0033 0.0016 'International Tables Vol C Tables 4.2.6.8 and 6.1.1.4'
H H 0.0000 0.0000 'International Tables Vol C Tables 4.2.6.8 and 6.1.1.4'
Dy Dy -0.1892 4.4098 'International Tables Vol C Tables 4.2.6.8 and 6.1.1.4'
N N 0.0061 0.0033 'International Tables Vol C Tables 4.2.6.8 and 6.1.1.4'
O O 0.0106 0.0060 'International Tables Vol C Tables 4.2.6.8 and 6.1.1.4'

loop_
_geom_angle_atom_site_label_1
_geom_angle_atom_site_label_2
_geom_angle_atom_site_label_3
_geom_angle
_geom_angle_site_symmetry_1
_geom_angle_site_symmetry_3
_geom_angle_publ_flag
Dy1 Dy2 Dy3 148.229(18) . . ?
O3 Dy2 Dy1 41.50(17) . . ?
O3 Dy2 Dy3 118.09(17) . . ?
O3 Dy2 N7 121.1(3) . . ?
O3 Dy2 N3 62.2(3) . . ?
O10 Dy2 Dy1 42.16(19) . . ?
O10 Dy2 Dy3 168.19(19) . . ?
O10 Dy2 O3 65.7(2) . . ?
O10 Dy2 O11 134.9(2) . . ?
O10 Dy2 O1 74.0(3) . 3_566 ?
O10 Dy2 O15 91.9(2) . . ?
O10 Dy2 N7 71.1(3) . . ?
O10 Dy2 N3 93.8(3) . . ?
O10 Dy2 O17 154.1(2) . . ?
O11 Dy2 Dy1 176.13(17) . . ?
O11 Dy2 Dy3 34.35(16) . . ?
O11 Dy2 O3 136.9(3) . . ?
O11 Dy2 O1 143.5(2) . 3_566 ?
O11 Dy2 O15 80.1(3) . . ?
O11 Dy2 N7 64.0(3) . . ?
O11 Dy2 N3 77.3(3) . . ?
O11 Dy2 O17 69.3(2) . . ?
O1 Dy2 Dy1 40.34(16) 3_566 . ?
O1 Dy2 Dy3 117.76(16) 3_566 . ?
O1 Dy2 O3 68.8(3) 3_566 . ?
O1 Dy2 N7 132.7(3) 3_566 . ?
O1 Dy2 N3 130.0(3) 3_566 . ?
O1 Dy2 O17 89.1(2) 3_566 . ?
O15 Dy2 Dy1 101.90(18) . . ?
O15 Dy2 Dy3 90.02(17) . . ?
O15 Dy2 O3 142.7(3) . . ?
O15 Dy2 O1 76.7(3) . 3_566 ?
O15 Dy2 N7 73.6(3) . . ?
O15 Dy2 N3 153.2(3) . . ?
O15 Dy2 O17 103.3(2) . . ?
N7 Dy2 Dy1 113.3(2) . . ?
N7 Dy2 Dy3 98.3(2) . . ?
N7 Dy2 N3 83.5(3) . . ?
N3 Dy2 Dy1 99.89(18) . . ?
N3 Dy2 Dy3 79.39(18) . . ?
O17 Dy2 Dy1 113.18(16) . . ?
O17 Dy2 Dy3 35.04(16) . . ?
O17 Dy2 O3 90.1(2) . . ?
O17 Dy2 N7 133.0(3) . . ?
O17 Dy2 N3 82.0(3) . . ?
Dy2 Dy1 Dy1 144.34(2) . 3_566 ?
O2 Dy1 Dy2 107.02(16) 3_566 . ?
O2 Dy1 Dy2 175.94(18) . . ?
O2 Dy1 Dy1 37.43(16) 3_566 3_566 ?
O2 Dy1 Dy1 37.74(18) . 3_566 ?
O2 Dy1 O2 75.2(3) . 3_566 ?
O2 Dy1 O3 133.2(2) . . ?
O2 Dy1 O3 136.3(2) 3_566 . ?
O2 Dy1 O10 115.6(2) 3_566 . ?
O2 Dy1 O10 142.3(2) . . ?
O2 Dy1 O21 75.0(2) . . ?
O2 Dy1 O21 77.8(3) 3_566 . ?
O2 Dy1 O1 140.3(3) . 3_566 ?
O2 Dy1 N1 74.2(3) . . ?
O2 Dy1 N1 149.0(3) 3_566 . ?
O3 Dy1 Dy2 42.99(17) . . ?
O3 Dy1 Dy1 152.61(18) . 3_566 ?
O3 Dy1 O10 65.3(2) . . ?
O3 Dy1 O21 79.8(3) . . ?
O3 Dy1 N1 66.5(3) . . ?
O10 Dy1 Dy2 40.08(15) . . ?
O10 Dy1 Dy1 140.45(18) . 3_566 ?
O10 Dy1 O21 141.1(2) . . ?
O10 Dy1 N1 92.2(3) . . ?
O21 Dy1 Dy2 101.98(17) . . ?
O21 Dy1 Dy1 72.77(18) . 3_566 ?
O1 Dy1 Dy2 40.23(19) 3_566 . ?
O1 Dy1 Dy1 105.24(19) 3_566 3_566 ?
O1 Dy1 O2 69.6(3) 3_566 3_566 ?
O1 Dy1 O3 69.9(3) 3_566 . ?
O1 Dy1 O10 72.1(2) 3_566 . ?
O1 Dy1 O21 80.3(2) 3_566 . ?
O1 Dy1 N1 136.3(3) 3_566 . ?
O9 Dy1 Dy2 106.57(18) . . ?
O9 Dy1 Dy1 80.9(2) . 3_566 ?
O9 Dy1 O2 76.7(2) . . ?
O9 Dy1 O2 88.8(3) . 3_566 ?
O9 Dy1 O3 125.6(3) . . ?
O9 Dy1 O10 67.9(2) . . ?
O9 Dy1 O21 151.0(3) . . ?
O9 Dy1 O1 119.2(3) . 3_566 ?
O9 Dy1 N1 89.4(4) . . ?
N1 Dy1 Dy2 103.2(2) . . ?
N1 Dy1 Dy1 111.8(2) . 3_566 ?
N1 Dy1 O21 89.2(3) . . ?
Dy4 Dy3 Dy2 146.349(19) . . ?
O18 Dy3 Dy2 105.44(16) . . ?
O18 Dy3 Dy4 40.99(16) . . ?
O18 Dy3 O11 138.6(2) . . ?
O18 Dy3 O5 99.4(3) . . ?
O18 Dy3 N9 156.1(3) . . ?
O18 Dy3 O17 70.0(2) . . ?
O18 Dy3 O13 71.2(3) . . ?
O11 Dy3 Dy2 34.08(16) . . ?
O11 Dy3 Dy4 175.55(19) . . ?
O11 Dy3 O5 75.2(3) . . ?
O11 Dy3 N9 64.2(3) . . ?
O11 Dy3 O17 69.6(2) . . ?
O11 Dy3 O13 141.8(3) . . ?
O14 Dy3 Dy2 78.18(19) . . ?
O14 Dy3 Dy4 105.09(18) . . ?
O14 Dy3 O18 105.3(3) . . ?
O14 Dy3 O11 79.3(3) . . ?
O14 Dy3 O6 130.2(3) . . ?
O14 Dy3 O5 153.1(3) . . ?
O14 Dy3 N9 83.7(3) . . ?
O14 Dy3 O17 84.6(3) . . ?
O14 Dy3 O13 67.5(3) . . ?
O6 Dy3 Dy2 151.53(19) . . ?
O6 Dy3 Dy4 40.48(18) . . ?
O6 Dy3 O18 71.9(3) . . ?
O6 Dy3 O11 136.1(3) . . ?
O6 Dy3 O5 67.6(3) . . ?
O6 Dy3 N9 85.3(3) . . ?
O6 Dy3 O17 134.0(3) . . ?
O6 Dy3 O13 64.9(3) . . ?
O5 Dy3 Dy2 85.3(2) . . ?
O5 Dy3 Dy4 100.4(2) . . ?
O5 Dy3 N9 77.7(3) . . ?
O5 Dy3 O13 132.2(3) . . ?
N9 Dy3 Dy2 98.0(2) . . ?
N9 Dy3 Dy4 115.6(2) . . ?
O17 Dy3 Dy2 35.61(16) . . ?
O17 Dy3 Dy4 110.75(16) . . ?
O17 Dy3 O5 94.2(3) . . ?
O17 Dy3 N9 133.6(3) . . ?
O17 Dy3 O13 123.0(3) . . ?
O13 Dy3 Dy2 142.5(2) . . ?
O13 Dy3 Dy4 42.0(2) . . ?
O13 Dy3 N9 93.0(3) . . ?
O18 Dy4 Dy3 40.73(17) . . ?
O18 Dy4 O19 133.0(3) . . ?
O18 Dy4 O23 84.7(3) . . ?
O18 Dy4 O7 148.4(3) . . ?
O18 Dy4 O22 86.9(3) . . ?
O18 Dy4 N4 135.7(3) . . ?
O18 Dy4 N13 69.7(3) . . ?
O18 Dy4 O13 72.2(3) . . ?
O6 Dy4 Dy3 40.63(19) . . ?
O6 Dy4 O18 71.8(2) . . ?
O6 Dy4 O19 133.1(3) . . ?
O6 Dy4 O23 73.1(3) . . ?
O6 Dy4 O7 111.2(3) . . ?
O6 Dy4 O22 141.1(3) . . ?
O6 Dy4 N4 65.5(3) . . ?
O6 Dy4 N13 126.7(3) . . ?
O6 Dy4 O13 66.1(3) . . ?
O19 Dy4 Dy3 168.0(2) . . ?
O19 Dy4 O23 71.6(3) . . ?
O19 Dy4 O7 69.4(3) . . ?
O19 Dy4 O22 85.2(3) . . ?
O19 Dy4 N4 75.1(3) . . ?
O19 Dy4 N13 63.9(3) . . ?
O23 Dy4 Dy3 96.6(2) . . ?
O23 Dy4 N4 72.6(4) . . ?
O23 Dy4 N13 67.9(3) . . ?
O7 Dy4 Dy3 121.3(2) . . ?
O7 Dy4 O23 126.8(3) . . ?
O7 Dy4 N4 63.6(3) . . ?
O7 Dy4 N13 121.0(3) . . ?
O22 Dy4 Dy3 103.1(2) . . ?
O22 Dy4 O23 138.2(3) . . ?
O22 Dy4 O7 71.5(3) . . ?
O22 Dy4 N4 134.8(3) . . ?
O22 Dy4 N13 70.8(3) . . ?
N4 Dy4 Dy3 103.9(2) . . ?
N4 Dy4 N13 129.8(4) . . ?
N13 Dy4 Dy3 110.3(2) . . ?
O13 Dy4 Dy3 43.52(18) . . ?
O13 Dy4 O19 148.4(3) . . ?
O13 Dy4 O23 137.6(3) . . ?
O13 Dy4 O7 80.3(3) . . ?
O13 Dy4 O22 76.7(3) . . ?
O13 Dy4 N4 99.7(3) . . ?
O13 Dy4 N13 130.4(3) . . ?
Dy1 O2 Dy1 104.8(3) . 3_566 ?
C6 O2 Dy1 117.4(7) . 3_566 ?
C6 O2 Dy1 134.2(7) . . ?
Dy1 O3 Dy2 95.5(3) . . ?
C8 O3 Dy2 117.8(7) . . ?
C8 O3 Dy1 116.5(7) . . ?
Dy3 O18 Dy4 98.3(3) . . ?
C41 O18 Dy3 119.9(7) . . ?
C41 O18 Dy4 140.7(7) . . ?
Dy2 O10 Dy1 97.8(3) . . ?
C21 O10 Dy2 137.7(6) . . ?
C21 O10 Dy1 119.6(6) . . ?
Dy2 O11 Dy3 111.6(3) . . ?
C28 O11 Dy2 123.1(6) . . ?
C28 O11 Dy3 125.3(6) . . ?
C31 O14 Dy3 124.1(8) . . ?
C51 O21 Dy1 123.0(7) . . ?
Dy2 O1 Dy1 99.4(3) 3_566 3_566 ?
C1 O1 Dy2 139.1(7) . 3_566 ?
C1 O1 Dy1 115.6(6) . 3_566 ?
C22 O9 Dy1 121.0(6) . . ?
C38 O15 Dy2 166.2(7) . . ?
Dy4 O6 Dy3 98.9(3) . . ?
C16 O6 Dy3 119.6(7) . . ?
C16 O6 Dy4 135.3(8) . . ?
C48 O19 Dy4 123.1(7) . . ?
C11 O5 Dy3 118.9(7) . . ?
C53 O23 Dy4 126.7(8) . . ?
C18 O7 Dy4 120.0(9) . . ?
C52 O22 Dy4 131.0(11) . . ?
C28 N8 N7 112.9(9) . . ?
N8 N7 Dy2 116.7(6) . . ?
C27 N7 Dy2 130.4(8) . . ?
C27 N7 N8 112.1(9) . . ?
O4 N3 Dy2 129.3(6) . . ?
C9 N3 Dy2 116.1(8) . . ?
C9 N3 O4 113.6(10) . . ?
C49 N15 O20 113.2(10) . . ?
O10 C21 C22 113.1(9) . . ?
O10 C21 C26 125.8(9) . . ?
C26 C21 C22 121.1(9) . . ?
O12 N9 Dy3 128.1(7) . . ?
C29 N9 Dy3 117.0(7) . . ?
C29 N9 O12 114.8(9) . . ?
C48 N14 N13 115.5(9) . . ?
C37 N10 N11 123.1(10) . . ?
C44 C45 C46 120.5(12) . . ?
C38 N11 N10 111.2(9) . . ?
C22 C23 C24 120.6(11) . . ?
C42 C43 C44 120.7(11) . . ?
C43 C42 C41 116.8(10) . . ?
O17 C42 C43 125.1(10) . . ?
O17 C42 C41 118.0(9) . . ?
O16 N12 C39 113.1(15) . . ?
C8 N2 N1 111.9(10) . . ?
O1 C1 C2 119.2(11) . . ?
C6 C1 O1 119.6(10) . . ?
C6 C1 C2 121.2(12) . . ?
N15 C49 C48 115.1(11) . . ?
N15 C49 C50 128.2(11) . . ?
C50 C49 C48 116.6(11) . . ?
C25 C24 C23 120.6(11) . . ?
O19 C48 N14 123.4(11) . . ?
O19 C48 C49 118.6(11) . . ?
N14 C48 C49 117.9(10) . . ?
N13 C47 C46 125.1(10) . . ?
C33 C32 C31 117.1(13) . . ?
O13 C32 C31 117.4(10) . . ?
O13 C32 C33 125.4(12) . . ?
N9 C29 C30 125.1(10) . . ?
N9 C29 C28 115.6(9) . . ?
C28 C29 C30 119.3(10) . . ?
N5 N4 Dy4 112.3(8) . . ?
C17 N4 Dy4 133.1(9) . . ?
C17 N4 N5 114.6(10) . . ?
C24 C25 C26 119.8(11) . . ?
Dy3 O17 Dy2 109.3(3) . . ?
C42 O17 Dy2 133.2(6) . . ?
C42 O17 Dy3 117.4(6) . . ?
O15 C38 N11 125.8(10) . . ?
O15 C38 C39 119.1(9) . . ?
N11 C38 C39 115.0(10) . . ?
N14 N13 Dy4 113.9(6) . . ?
C47 N13 Dy4 132.3(8) . . ?
C47 N13 N14 113.8(9) . . ?
N3 C9 C8 113.3(12) . . ?
N3 C9 C10 124.1(13) . . ?
C10 C9 C8 122.4(12) . . ?
C45 C44 C43 121.2(12) . . ?
O9 C22 C21 118.2(9) . . ?
O9 C22 C23 124.3(10) . . ?
C23 C22 C21 117.5(10) . . ?
C19 N6 O8 110.5(13) . . ?
C18 N5 N4 116.2(10) . . ?
C21 C26 C25 120.3(11) . . ?
C21 C26 C27 122.3(10) . . ?
C25 C26 C27 117.3(11) . . ?
C4 C3 C2 118.4(12) . . ?
O14 C31 C32 114.9(11) . . ?
O14 C31 C36 123.7(11) . . ?
C36 C31 C32 121.4(11) . . ?
C45 C46 C47 115.4(11) . . ?
C41 C46 C45 119.9(10) . . ?
C41 C46 C47 124.7(10) . . ?
C32 C33 C34 121.9(13) . . ?
O7 C18 N5 120.0(11) . . ?
O7 C18 C19 122.0(14) . . ?
N5 C18 C19 117.9(12) . . ?
O3 C8 N2 124.3(12) . . ?
O3 C8 C9 119.2(10) . . ?
N2 C8 C9 116.5(12) . . ?
C15 C14 C13 119.5(13) . . ?
O11 C28 C29 117.5(8) . . ?
N8 C28 O11 123.1(10) . . ?
N8 C28 C29 119.2(10) . . ?
N10 C37 C36 120.4(12) . . ?
N7 C27 C26 128.2(11) . . ?
O2 C6 C1 117.9(12) . . ?
O2 C6 C5 122.4(10) . . ?
C1 C6 C5 119.8(10) . . ?
O5 C11 C16 113.1(11) . . ?
O5 C11 C12 127.4(12) . . ?
C12 C11 C16 119.4(12) . . ?
N4 C17 C15 124.2(12) . . ?
C14 C15 C17 121.6(13) . . ?
C14 C15 C16 120.2(12) . . ?
C16 C15 C17 118.1(13) . . ?
C6 C5 C7 124.7(10) . . ?
C4 C5 C6 117.8(12) . . ?
C4 C5 C7 117.5(13) . . ?
O6 C16 C11 117.8(11) . . ?
O6 C16 C15 123.8(11) . . ?
C15 C16 C11 118.4(12) . . ?
N12 C39 C38 112.7(12) . . ?
N12 C39 C40 126.0(13) . . ?
C40 C39 C38 121.2(12) . . ?
N2 N1 Dy1 114.8(6) . . ?
C7 N1 Dy1 130.7(10) . . ?
C7 N1 N2 114.0(11) . . ?
N6 C19 C18 114.5(12) . . ?
N6 C19 C20 125.4(13) . . ?
C18 C19 C20 119.9(11) . . ?
C3 C2 C1 118.7(12) . . ?
N1 C7 C5 127.5(14) . . ?
C31 C36 C37 119.2(11) . . ?
C35 C36 C31 119.4(11) . . ?
C35 C36 C37 120.9(12) . . ?
Dy4 O13 Dy3 94.5(3) . . ?
C32 O13 Dy3 115.8(6) . . ?
C32 O13 Dy4 142.1(7) . . ?
C11 C12 C13 119.6(15) . . ?
O18 C41 C42 114.5(11) . . ?
O18 C41 C46 124.9(10) . . ?
C46 C41 C42 120.5(9) . . ?
C35 C34 C33 118.8(13) . . ?
C34 C35 C36 121.1(13) . . ?
C12 C13 C14 122.6(15) . . ?
C3 C4 C5 124.2(14) . . ?

loop_
_geom_bond_atom_site_label_1
_geom_bond_atom_site_label_2
_geom_bond_distance
_geom_bond_site_symmetry_2
_geom_bond_publ_flag
Dy2 Dy1 3.5316(7) . ?
Dy2 Dy3 3.8137(7) . ?
Dy2 O3 2.419(7) . ?
Dy2 O10 2.295(6) . ?
Dy2 O11 2.298(6) . ?
Dy2 O1 2.312(8) 3_566 ?
Dy2 O15 2.309(7) . ?
Dy2 N7 2.534(9) . ?
Dy2 N3 2.655(9) . ?
Dy2 O17 2.354(6) . ?
Dy1 Dy1 3.6774(11) 3_566 ?
Dy1 O2 2.328(8) 3_566 ?
Dy1 O2 2.312(7) . ?
Dy1 O3 2.351(7) . ?
Dy1 O10 2.392(7) . ?
Dy1 O21 2.437(7) . ?
Dy1 O1 2.317(6) 3_566 ?
Dy1 O9 2.286(7) . ?
Dy1 N1 2.432(10) . ?
Dy3 Dy4 3.5093(7) . ?
Dy3 O18 2.314(7) . ?
Dy3 O11 2.314(6) . ?
Dy3 O14 2.245(9) . ?
Dy3 O6 2.313(8) . ?
Dy3 O5 2.326(8) . ?
Dy3 N9 2.628(9) . ?
Dy3 O17 2.321(6) . ?
Dy3 O13 2.424(7) . ?
Dy4 O18 2.326(6) . ?
Dy4 O6 2.306(7) . ?
Dy4 O19 2.384(8) . ?
Dy4 O23 2.468(9) . ?
Dy4 O7 2.424(8) . ?
Dy4 O22 2.413(8) . ?
Dy4 N4 2.577(10) . ?
Dy4 N13 2.580(9) . ?
Dy4 O13 2.355(9) . ?
O2 C6 1.330(12) . ?
O3 C8 1.301(14) . ?
O18 C41 1.346(12) . ?
O10 C21 1.348(12) . ?
O11 C28 1.323(12) . ?
O14 C31 1.334(13) . ?
O21 C51 1.454(13) . ?
O1 C1 1.363(14) . ?
O9 C22 1.341(13) . ?
O15 C38 1.267(13) . ?
O6 C16 1.283(14) . ?
O19 C48 1.222(14) . ?
O5 C11 1.358(14) . ?
O23 C53 1.398(16) . ?
O7 C18 1.239(15) . ?
O22 C52 1.51(2) . ?
N8 N7 1.390(12) . ?
N8 C28 1.297(13) . ?
N7 C27 1.300(14) . ?
O20 N15 1.388(12) . ?
O4 N3 1.379(11) . ?
N3 C9 1.314(15) . ?
N15 C49 1.236(15) . ?
C21 C22 1.454(14) . ?
C21 C26 1.351(16) . ?
O12 N9 1.402(12) . ?
N9 C29 1.266(14) . ?
N14 C48 1.352(14) . ?
N14 N13 1.384(12) . ?
N10 N11 1.381(13) . ?
N10 C37 1.318(14) . ?
C45 C44 1.330(17) . ?
C45 C46 1.430(15) . ?
N11 C38 1.307(14) . ?
C23 C24 1.430(18) . ?
C23 C22 1.357(16) . ?
C43 C42 1.397(15) . ?
C43 C44 1.400(17) . ?
C42 O17 1.354(12) . ?
C42 C41 1.463(15) . ?
N12 C39 1.353(19) . ?
N12 O16 1.351(17) . ?
N2 C8 1.317(14) . ?
N2 N1 1.470(15) . ?
C1 C6 1.356(16) . ?
C1 C2 1.436(15) . ?
C49 C48 1.525(15) . ?
C49 C50 1.510(17) . ?
C24 C25 1.356(18) . ?
C47 N13 1.317(13) . ?
C47 C46 1.435(15) . ?
C32 C31 1.417(17) . ?
C32 C33 1.376(16) . ?
C32 O13 1.342(16) . ?
C29 C30 1.495(16) . ?
C29 C28 1.481(15) . ?
N4 N5 1.403(13) . ?
N4 C17 1.259(17) . ?
C25 C26 1.402(15) . ?
C38 C39 1.476(17) . ?
C9 C8 1.440(19) . ?
C9 C10 1.43(2) . ?
O24 C54 1.486(14) . ?
N6 C19 1.279(17) . ?
N6 O8 1.394(15) . ?
N5 C18 1.386(18) . ?
C26 C27 1.425(16) . ?
C3 C2 1.42(2) . ?
C3 C4 1.34(2) . ?
C31 C36 1.408(17) . ?
C46 C41 1.348(17) . ?
C33 C34 1.45(2) . ?
C18 C19 1.450(17) . ?
C14 C15 1.36(2) . ?
C14 C13 1.40(2) . ?
C37 C36 1.419(17) . ?
C40 C39 1.459(18) . ?
C6 C5 1.425(18) . ?
C11 C16 1.449(16) . ?
C11 C12 1.369(19) . ?
C17 C15 1.456(18) . ?
C15 C16 1.435(17) . ?
C5 C7 1.433(19) . ?
C5 C4 1.399(16) . ?
N1 C7 1.263(15) . ?
C19 C20 1.53(2) . ?
C36 C35 1.394(17) . ?
C12 C13 1.37(2) . ?
C34 C35 1.354(19) . ?
O25 C55 1.45(3) . ?

loop_
_geom_torsion_atom_site_label_1
_geom_torsion_atom_site_label_2
_geom_torsion_atom_site_label_3
_geom_torsion_atom_site_label_4
_geom_torsion
_geom_torsion_site_symmetry_1
_geom_torsion_site_symmetry_2
_geom_torsion_site_symmetry_3
_geom_torsion_site_symmetry_4
_geom_torsion_publ_flag
Dy2 O3 C8 N2 -139.1(12) . . . . ?
Dy2 O3 C8 C9 39.9(15) . . . . ?
Dy2 O10 C21 C22 -153.5(8) . . . . ?
Dy2 O10 C21 C26 26.9(15) . . . . ?
Dy2 O11 C28 N8 -3.3(15) . . . . ?
Dy2 O11 C28 C29 172.2(8) . . . . ?
Dy2 O1 C1 C6 -144.4(9) 3_566 . . . ?
Dy2 O1 C1 C2 32.8(18) 3_566 . . . ?
Dy2 O15 C38 N11 -173(2) . . . . ?
Dy2 O15 C38 C39 9(4) . . . . ?
Dy2 N7 C27 C26 -5(2) . . . . ?
Dy2 N3 C9 C8 -7.0(16) . . . . ?
Dy2 N3 C9 C10 168.0(15) . . . . ?
Dy1 O2 C6 C1 1.2(13) 3_566 . . . ?
Dy1 O2 C6 C1 -153.7(8) . . . . ?
Dy1 O2 C6 C5 27.4(17) . . . . ?
Dy1 O2 C6 C5 -177.7(10) 3_566 . . . ?
Dy1 O3 C8 N2 -26.5(17) . . . . ?
Dy1 O3 C8 C9 152.5(10) . . . . ?
Dy1 O10 C21 C22 -4.6(11) . . . . ?
Dy1 O10 C21 C26 175.8(8) . . . . ?
Dy1 O1 C1 C6 1.8(14) 3_566 . . . ?
Dy1 O1 C1 C2 179.0(9) 3_566 . . . ?
Dy1 O9 C22 C21 1.9(14) . . . . ?
Dy1 O9 C22 C23 -176.3(10) . . . . ?
Dy1 N1 C7 C5 -8(3) . . . . ?
Dy3 O18 C41 C42 2.7(13) . . . . ?
Dy3 O18 C41 C46 179.2(10) . . . . ?
Dy3 O11 C28 N8 178.6(8) . . . . ?
Dy3 O11 C28 C29 -5.9(14) . . . . ?
Dy3 O14 C31 C32 -5.2(14) . . . . ?
Dy3 O14 C31 C36 172.2(9) . . . . ?
Dy3 O6 C16 C11 -14.4(15) . . . . ?
Dy3 O6 C16 C15 167.4(11) . . . . ?
Dy3 O5 C11 C16 12.3(15) . . . . ?
Dy3 O5 C11 C12 -170.8(14) . . . . ?
Dy3 N9 C29 C30 -173.5(13) . . . . ?
Dy3 N9 C29 C28 4.2(15) . . . . ?
Dy4 O18 C41 C42 167.4(8) . . . . ?
Dy4 O18 C41 C46 -16.2(19) . . . . ?
Dy4 O6 C16 C11 131.4(11) . . . . ?
Dy4 O6 C16 C15 -46.8(18) . . . . ?
Dy4 O19 C48 N14 -4.7(19) . . . . ?
Dy4 O19 C48 C49 176.0(8) . . . . ?
Dy4 O7 C18 N5 29.6(15) . . . . ?
Dy4 O7 C18 C19 -155.0(11) . . . . ?
Dy4 N4 N5 C18 -13.4(14) . . . . ?
Dy4 N4 C17 C15 10(2) . . . . ?
O2 C6 C5 C7 -3(2) . . . . ?
O2 C6 C5 C4 179.8(13) . . . . ?
O10 C21 C22 O9 1.9(14) . . . . ?
O10 C21 C22 C23 -179.9(10) . . . . ?
O10 C21 C26 C25 178.4(10) . . . . ?
O10 C21 C26 C27 -5.1(17) . . . . ?
O14 C31 C36 C37 -4(2) . . . . ?
O14 C31 C36 C35 -176.1(13) . . . . ?
O1 C1 C6 O2 -2.1(17) . . . . ?
O1 C1 C6 C5 176.9(11) . . . . ?
O1 C1 C2 C3 -177.9(14) . . . . ?
O15 C38 C39 N12 -120.1(14) . . . . ?
O15 C38 C39 C40 57(2) . . . . ?
O5 C11 C16 O6 1.3(18) . . . . ?
O5 C11 C16 C15 179.6(12) . . . . ?
O5 C11 C12 C13 177.1(18) . . . . ?
O7 C18 C19 N6 -141.1(16) . . . . ?
O7 C18 C19 C20 34(2) . . . . ?
N8 N7 C27 C26 -173.9(12) . . . . ?
N7 N8 C28 O11 0.4(16) . . . . ?
N7 N8 C28 C29 -175.1(10) . . . . ?
O20 N15 C49 C48 179.8(10) . . . . ?
O20 N15 C49 C50 3(2) . . . . ?
O4 N3 C9 C8 -176.5(11) . . . . ?
O4 N3 C9 C10 -2(2) . . . . ?
N3 C9 C8 O3 -20(2) . . . . ?
N3 C9 C8 N2 159.1(13) . . . . ?
N15 C49 C48 O19 167.5(13) . . . . ?
N15 C49 C48 N14 -11.8(18) . . . . ?
C21 C26 C27 N7 -4(2) . . . . ?
O12 N9 C29 C30 5(2) . . . . ?
O12 N9 C29 C28 -177.7(11) . . . . ?
N9 C29 C28 O11 0.4(17) . . . . ?
N9 C29 C28 N8 176.1(12) . . . . ?
N10 N11 C38 O15 2(2) . . . . ?
N10 N11 C38 C39 -179.6(12) . . . . ?
N10 C37 C36 C31 2(2) . . . . ?
N10 C37 C36 C35 174.4(14) . . . . ?
C45 C46 C41 O18 179.6(12) . . . . ?
C45 C46 C41 C42 -4(2) . . . . ?
N11 N10 C37 C36 -178.8(12) . . . . ?
N11 C38 C39 N12 61.8(18) . . . . ?
N11 C38 C39 C40 -120.9(15) . . . . ?
C23 C24 C25 C26 1(2) . . . . ?
C43 C42 O17 Dy2 -8.3(18) . . . . ?
C43 C42 O17 Dy3 174.0(11) . . . . ?
C43 C42 C41 O18 -177.2(11) . . . . ?
C43 C42 C41 C46 6.1(18) . . . . ?
C42 C43 C44 C45 6(2) . . . . ?
N2 N1 C7 C5 -179.7(15) . . . . ?
C1 C6 C5 C7 178.3(14) . . . . ?
C1 C6 C5 C4 1(2) . . . . ?
C24 C23 C22 O9 -179.9(13) . . . . ?
C24 C23 C22 C21 2(2) . . . . ?
C24 C25 C26 C21 1(2) . . . . ?
C24 C25 C26 C27 -175.9(13) . . . . ?
C48 N14 N13 Dy4 0.0(13) . . . . ?
C48 N14 N13 C47 -177.9(12) . . . . ?
C50 C49 C48 O19 -15.5(19) . . . . ?
C50 C49 C48 N14 165.2(13) . . . . ?
C47 C46 C41 O18 -3(2) . . . . ?
C47 C46 C41 C42 173.7(12) . . . . ?
C32 C31 C36 C37 173.1(12) . . . . ?
C32 C31 C36 C35 1(2) . . . . ?
C32 C33 C34 C35 -7(2) . . . . ?
N4 N5 C18 O7 -8.9(18) . . . . ?
N4 N5 C18 C19 175.5(12) . . . . ?
N4 C17 C15 C14 -165.3(17) . . . . ?
N4 C17 C15 C16 17(2) . . . . ?
C25 C26 C27 N7 172.4(13) . . . . ?
C30 C29 C28 O11 178.3(13) . . . . ?
C30 C29 C28 N8 -6.0(19) . . . . ?
O17 C42 C41 O18 1.0(15) . . . . ?
O17 C42 C41 C46 -175.7(11) . . . . ?
N13 N14 C48 O19 2.9(19) . . . . ?
N13 N14 C48 C49 -177.7(11) . . . . ?
N13 C47 C46 C45 -175.7(14) . . . . ?
N13 C47 C46 C41 6(2) . . . . ?
C44 C45 C46 C47 -175.3(14) . . . . ?
C44 C45 C46 C41 3(2) . . . . ?
C44 C43 C42 O17 175.2(13) . . . . ?
C44 C43 C42 C41 -7(2) . . . . ?
C22 C21 C26 C25 -1.1(17) . . . . ?
C22 C21 C26 C27 175.4(11) . . . . ?
C22 C23 C24 C25 -2(2) . . . . ?
N5 N4 C17 C15 -171.7(14) . . . . ?
N5 C18 C19 N6 34(2) . . . . ?
N5 C18 C19 C20 -150.5(17) . . . . ?
C26 C21 C22 O9 -178.5(10) . . . . ?
C26 C21 C22 C23 -0.3(17) . . . . ?
C31 C32 C33 C34 2(2) . . . . ?
C31 C32 O13 Dy3 4.0(13) . . . . ?
C31 C32 O13 Dy4 -135.8(10) . . . . ?
C31 C36 C35 C34 -6(2) . . . . ?
C46 C45 C44 C43 -3(2) . . . . ?
C46 C47 N13 Dy4 5(2) . . . . ?
C46 C47 N13 N14 -177.6(12) . . . . ?
C33 C32 C31 O14 177.9(11) . . . . ?
C33 C32 C31 C36 0.4(18) . . . . ?
C33 C32 O13 Dy3 -173.3(11) . . . . ?
C33 C32 O13 Dy4 47(2) . . . . ?
C33 C34 C35 C36 8(2) . . . . ?
C8 N2 N1 Dy1 10.7(15) . . . . ?
C8 N2 N1 C7 -176.1(14) . . . . ?
C14 C15 C16 O6 179.3(15) . . . . ?
C14 C15 C16 C11 1(2) . . . . ?
C28 N8 N7 Dy2 2.2(13) . . . . ?
C28 N8 N7 C27 173.2(11) . . . . ?
C37 N10 N11 C38 -169.9(13) . . . . ?
C37 C36 C35 C34 -177.5(15) . . . . ?
C6 C1 C2 C3 -1(2) . . . . ?
C6 C5 C7 N1 -6(3) . . . . ?
C6 C5 C4 C3 -1(3) . . . . ?
C11 C12 C13 C14 7(3) . . . . ?
C17 N4 N5 C18 167.6(13) . . . . ?
C17 C15 C16 O6 -3(2) . . . . ?
C17 C15 C16 C11 178.6(13) . . . . ?
C15 C14 C13 C12 -3(3) . . . . ?
C16 C11 C12 C13 -6(3) . . . . ?
N1 N2 C8 O3 9.9(19) . . . . ?
N1 N2 C8 C9 -169.1(12) . . . . ?
C2 C1 C6 O2 -179.2(11) . . . . ?
C2 C1 C6 C5 -0.2(19) . . . . ?
C2 C3 C4 C5 0(3) . . . . ?
C7 C5 C4 C3 -178.2(18) . . . . ?
O13 C32 C31 O14 0.3(16) . . . . ?
O13 C32 C31 C36 -177.2(11) . . . . ?
O13 C32 C33 C34 179.7(13) . . . . ?
C12 C11 C16 O6 -175.9(14) . . . . ?
C12 C11 C16 C15 2(2) . . . . ?
C41 C42 O17 Dy2 173.7(7) . . . . ?
C41 C42 O17 Dy3 -4.1(13) . . . . ?
O16 N12 C39 C38 -178.5(13) . . . . ?
O16 N12 C39 C40 4(2) . . . . ?
C13 C14 C15 C17 -178.1(18) . . . . ?
C13 C14 C15 C16 -1(3) . . . . ?
C4 C3 C2 C1 1(3) . . . . ?
C4 C5 C7 N1 171.5(17) . . . . ?
O8 N6 C19 C18 -176.2(15) . . . . ?
O8 N6 C19 C20 9(3) . . . . ?
C10 C9 C8 O3 164.9(16) . . . . ?
C10 C9 C8 N2 -16(2) . . . . ?
